data_4500664
loop_
_publ_author_name
'Moorthy, Jarugu Narasimha'
'Natarajan, Palani'
'Bajpai, Alankriti'
'Venugopalan, Paloth'

_publ_section_title
;
 Trigonal Rigid Triphenols: Self-Assembly and Multicomponent Lattice
 Inclusion
;
_journal_issue 8
_journal_name_full 'Crystal Growth &amp; Design'
_journal_page_first 3406
_journal_paper_doi 10.1021/cg200074z
_journal_volume 11
_journal_year 2011
_chemical_formula_sum 'C276 H375 N3 O72'
_chemical_formula_weight 4886.79
_chemical_name_common tris(2,12-dimethyl-8-hydroxybiphenyl)benzene
_chemical_name_systematic
;
1,3,5-tris(2,12-dimethyl-8-hydroxybiphenyl)benzene
;
_space_group_IT_number 148
_symmetry_cell_setting trigonal
_symmetry_space_group_name_Hall '-R 3'
_symmetry_space_group_name_H-M 'R -3 :H'
_atom_sites_solution_hydrogens geom
_atom_sites_solution_primary direct
_atom_sites_solution_secondary difmap
_audit_creation_method SHELXL-97
_cell_angle_alpha 90.00
_cell_angle_beta 90.00
_cell_angle_gamma 120.00
_cell_formula_units_Z 3
_cell_length_a 21.037(3)
_cell_length_b 21.037(3)
_cell_length_c 53.660(11)
_cell_measurement_reflns_used 3388
_cell_measurement_temperature 100(2)
_cell_measurement_theta_max 19.17
_cell_measurement_theta_min 2.20
_cell_volume 20566(6)
_computing_cell_refinement 'Bruker SAINT'
_computing_data_collection 'Bruker APEX'
_computing_data_reduction 'Bruker SAINT'
_computing_molecular_graphics 'SHELXL 5.1, XP (Sheldrick, 1994)'
_computing_publication_material SHELXS-97
_computing_structure_refinement 'SHELXL-97 (Sheldrick, 2008)'
_computing_structure_solution 'SHELXS-97 (Sheldrick, 2008)'
_diffrn_ambient_temperature 100(2)
_diffrn_measured_fraction_theta_full 0.987
_diffrn_measured_fraction_theta_max 0.987
_diffrn_measurement_device_type 'Bruker SMART APEX'
_diffrn_measurement_method 'phi and omega scans'
_diffrn_radiation_monochromator graphite
_diffrn_radiation_source 'fine-focus sealed tube'
_diffrn_radiation_type MoK\a
_diffrn_radiation_wavelength 0.71073
_diffrn_reflns_av_R_equivalents 0.1167
_diffrn_reflns_av_sigmaI/netI 0.0921
_diffrn_reflns_limit_h_max 18
_diffrn_reflns_limit_h_min -25
_diffrn_reflns_limit_k_max 25
_diffrn_reflns_limit_k_min -25
_diffrn_reflns_limit_l_max 53
_diffrn_reflns_limit_l_min -63
_diffrn_reflns_number 34753
_diffrn_reflns_theta_full 25.00
_diffrn_reflns_theta_max 25.00
_diffrn_reflns_theta_min 1.89
_exptl_absorpt_coefficient_mu 0.085
_exptl_absorpt_correction_T_max 0.990
_exptl_absorpt_correction_T_min 0.984
_exptl_absorpt_correction_type multi-scan
_exptl_absorpt_process_details 'SADABS (Bruker, 2009)'
_exptl_crystal_colour colourless
_exptl_crystal_density_diffrn 1.184
_exptl_crystal_density_method 'not measured'
_exptl_crystal_description 'large blocks'
_exptl_crystal_F_000 7884
_exptl_crystal_size_max 0.2
_exptl_crystal_size_mid 0.1
_exptl_crystal_size_min 0.1
_refine_diff_density_max 0.557
_refine_diff_density_min -0.566
_refine_diff_density_rms 0.102
_refine_ls_extinction_method none
_refine_ls_goodness_of_fit_ref 1.134
_refine_ls_hydrogen_treatment constr
_refine_ls_matrix_type full
_refine_ls_number_parameters 714
_refine_ls_number_reflns 7948
_refine_ls_number_restraints 356
_refine_ls_restrained_S_all 1.187
_refine_ls_R_factor_all 0.1981
_refine_ls_R_factor_gt 0.1180
_refine_ls_shift/su_max 0.000
_refine_ls_shift/su_mean 0.000
_refine_ls_structure_factor_coef Fsqd
_refine_ls_weighting_details 'calc w=1/[\s^2^(Fo^2^)+(0.1868P)^2^+0.0000P] where P=(Fo^2^+2Fc^2^)/3'
_refine_ls_weighting_scheme calc
_refine_ls_wR_factor_gt 0.3001
_refine_ls_wR_factor_ref 0.3498
_reflns_number_gt 3860
_reflns_number_total 7948
_reflns_threshold_expression >2sigma(I)
_cod_data_source_file cg200074z_si_002.cif
_cod_data_source_block H3-C-B-Et
_cod_depositor_comments
;
The following automatic conversions were performed:

'_symmetry_cell_setting' value 'Trigonal' changed to 'trigonal'
according to /home/saulius/struct/CIF-dictionaries/cif_core.dic
dictionary named 'cif_core.dic' version 2.4.1 from
2010-06-29.

'_exptl_absorpt_correction_type' value 'MULTI-SCAN'
changed to 'multi-scan' according to
/home/saulius/struct/CIF-dictionaries/cif_core.dic dictionary named
'cif_core.dic' version 2.4.1 from 2010-06-29.

Automatic conversion script
Id: cif_fix_values 1715 2011-07-08 13:25:40Z adriana 
;
_cod_original_cell_volume 20565(6)
_cod_original_sg_symbol_H-M R-3
_cod_database_code 4500664

loop_
_symmetry_equiv_pos_as_xyz
'x, y, z'
'-y, x-y, z'
'-x+y, -x, z'
'x+2/3, y+1/3, z+1/3'
'-y+2/3, x-y+1/3, z+1/3'
'-x+y+2/3, -x+1/3, z+1/3'
'x+1/3, y+2/3, z+2/3'
'-y+1/3, x-y+2/3, z+2/3'
'-x+y+1/3, -x+2/3, z+2/3'
'-x, -y, -z'
'y, -x+y, -z'
'x-y, x, -z'
'-x+2/3, -y+1/3, -z+1/3'
'y+2/3, -x+y+1/3, -z+1/3'
'x-y+2/3, x+1/3, -z+1/3'
'-x+1/3, -y+2/3, -z+2/3'
'y+1/3, -x+y+2/3, -z+2/3'
'x-y+1/3, x+2/3, -z+2/3'

loop_
_atom_site_label
_atom_site_type_symbol
_atom_site_fract_x
_atom_site_fract_y
_atom_site_fract_z
_atom_site_U_iso_or_equiv
_atom_site_adp_type
_atom_site_occupancy
_atom_site_symmetry_multiplicity
_atom_site_calc_flag
_atom_site_refinement_flags
_atom_site_disorder_assembly
_atom_site_disorder_group
O1 O 0.49043(17) 0.05579(19) 0.37047(6) 0.0905(10) Uani 1 1 d . . .
H1A H 0.4564 0.0202 0.3781 0.136 Uiso 1 1 calc R . .
C1 C 0.5504(2) 0.0466(3) 0.36921(9) 0.0724(12) Uani 1 1 d . . .
C2 C 0.6028(3) 0.0869(3) 0.35114(10) 0.0870(14) Uani 1 1 d . . .
H2B H 0.5955 0.1184 0.3403 0.104 Uiso 1 1 calc R . .
C3 C 0.6652(2) 0.0814(2) 0.34873(9) 0.0793(13) Uani 1 1 d . . .
H3A H 0.7000 0.1087 0.3361 0.095 Uiso 1 1 calc R . .
C4 C 0.6781(2) 0.0359(2) 0.36470(7) 0.0603(10) Uani 1 1 d . . .
C5 C 0.6243(3) -0.0024(3) 0.38244(9) 0.0844(14) Uani 1 1 d . . .
H5A H 0.6303 -0.0341 0.3936 0.101 Uiso 1 1 calc R . .
C6 C 0.5624(3) 0.0040(3) 0.38453(10) 0.0848(14) Uani 1 1 d . . .
H6A H 0.5275 -0.0226 0.3972 0.102 Uiso 1 1 calc R . .
C7 C 0.74521(19) 0.03044(19) 0.36316(7) 0.0560(10) Uani 1 1 d . . .
C8 C 0.7815(2) 0.0383(2) 0.34056(8) 0.0615(10) Uani 1 1 d . . .
H8A H 0.7621 0.0475 0.3259 0.074 Uiso 1 1 calc R . .
C9 C 0.8443(2) 0.0333(2) 0.33877(7) 0.0618(10) Uani 1 1 d . . .
C10 C 0.87265(19) 0.01910(19) 0.36013(7) 0.0561(10) Uani 1 1 d . . .
C11 C 0.8385(2) 0.0123(2) 0.38338(8) 0.0635(10) Uani 1 1 d . . .
C12 C 0.7760(2) 0.01837(19) 0.38449(8) 0.0618(10) Uani 1 1 d . . .
H12A H 0.7533 0.0142 0.4002 0.074 Uiso 1 1 calc R . .
C13 C 0.8713(2) 0.0019(2) 0.40724(8) 0.0740(12) Uani 1 1 d . . .
H13A H 0.8408 -0.0009 0.4215 0.111 Uiso 1 1 calc R . .
H13B H 0.9211 0.0434 0.4095 0.111 Uiso 1 1 calc R . .
H13C H 0.8731 -0.0437 0.4061 0.111 Uiso 1 1 calc R . .
C14 C 0.8819(2) 0.0438(3) 0.31395(8) 0.0843(14) Uani 1 1 d . . .
H14A H 0.8476 0.0372 0.3005 0.127 Uiso 1 1 calc R . .
H14B H 0.8980 0.0077 0.3122 0.127 Uiso 1 1 calc R . .
H14C H 0.9246 0.0934 0.3131 0.127 Uiso 1 1 calc R . .
C15 C 0.93852(19) 0.0091(2) 0.35899(7) 0.0568(10) Uani 1 1 d . . .
C16 C 0.9302(2) -0.06015(19) 0.35903(7) 0.0568(10) Uani 1 1 d . . .
H16A H 0.8821 -0.1018 0.3591 0.068 Uiso 1 1 calc R . .
O2 O 0.90786(18) 0.1629(2) 0.46395(6) 0.1081(12) Uani 1 1 d . . .
H2A H 0.9083 0.2001 0.4580 0.162 Uiso 1 1 calc R . .
C17 C 0.8378(3) 0.1058(3) 0.46452(9) 0.0874(15) Uani 1 1 d . . .
C18 C 0.8237(3) 0.0451(3) 0.47868(10) 0.0914(15) Uani 1 1 d . . .
H18A H 0.8621 0.0448 0.4879 0.110 Uiso 1 1 calc R . .
C19 C 0.7528(3) -0.0156(3) 0.47940(9) 0.0838(13) Uani 1 1 d . . .
H19A H 0.7437 -0.0573 0.4890 0.101 Uiso 1 1 calc R . .
C20 C 0.6960(2) -0.0164(2) 0.46652(8) 0.0753(12) Uani 1 1 d . . .
C21 C 0.7113(3) 0.0440(3) 0.45260(9) 0.0870(14) Uani 1 1 d . . .
H21A H 0.6730 0.0442 0.4433 0.104 Uiso 1 1 calc R . .
C22 C 0.7824(3) 0.1062(3) 0.45159(9) 0.0878(14) Uani 1 1 d . . .
H22A H 0.7914 0.1479 0.4420 0.105 Uiso 1 1 calc R . .
C23 C 0.6200(2) -0.0817(2) 0.46746(9) 0.0766(12) Uani 1 1 d . . .
C24 C 0.5938(2) -0.1250(2) 0.48846(9) 0.0726(11) Uani 1 1 d . . .
H24A H 0.6245 -0.1120 0.5028 0.087 Uiso 1 1 calc R . .
C25 C 0.5243(2) -0.1870(2) 0.48954(8) 0.0721(11) Uani 1 1 d . . .
C26 C 0.4787(2) -0.2049(2) 0.46872(9) 0.0784(12) Uani 1 1 d . . .
C27 C 0.5039(3) -0.1607(3) 0.44700(10) 0.0977(16) Uani 1 1 d . . .
C28 C 0.5730(3) -0.1014(3) 0.44746(11) 0.1000(16) Uani 1 1 d . . .
H28A H 0.5900 -0.0715 0.4330 0.120 Uiso 1 1 calc R . .
C29 C 0.4554(3) -0.1797(4) 0.42443(12) 0.139(3) Uani 1 1 d . . .
H29A H 0.4124 -0.1752 0.4285 0.209 Uiso 1 1 calc R . .
H29B H 0.4395 -0.2302 0.4193 0.209 Uiso 1 1 calc R . .
H29C H 0.4828 -0.1460 0.4108 0.209 Uiso 1 1 calc R . .
C30 C 0.4995(3) -0.2311(3) 0.51334(9) 0.0884(14) Uani 1 1 d . . .
H30A H 0.4478 -0.2469 0.5164 0.133 Uiso 1 1 calc R . .
H30B H 0.5293 -0.2008 0.5273 0.133 Uiso 1 1 calc R . .
H30C H 0.5053 -0.2744 0.5118 0.133 Uiso 1 1 calc R . .
C31 C 0.4032(2) -0.2711(2) 0.46913(9) 0.0775(12) Uani 1 1 d . . .
C32 C 0.3944(2) -0.3419(2) 0.46872(9) 0.0800(13) Uani 1 1 d . . .
H32A H 0.4365 -0.3475 0.4682 0.096 Uiso 1 1 calc R . .
O3 O 0.6450(6) -0.1166(6) 0.6044(2) 0.196(5) Uani 0.539(6) 1 d PDU A 1
O4 O 0.7937(10) 0.0532(8) 0.6054(3) 0.353(11) Uani 0.539(6) 1 d PDU A 1
O5 O 0.7233(5) 0.0628(5) 0.5496(2) 0.201(7) Uani 0.539(6) 1 d PDU A 1
O6 O 0.5860(5) 0.0436(6) 0.5418(2) 0.182(5) Uani 0.539(6) 1 d PDU A 1
O7 O 0.4733(6) -0.0968(6) 0.56226(17) 0.168(6) Uani 0.539(6) 1 d PDU A 1
O8 O 0.5052(5) -0.2081(6) 0.58494(17) 0.161(5) Uani 0.539(6) 1 d PDU A 1
C33 C 0.7202(6) -0.0773(7) 0.6111(5) 0.289(13) Uani 0.539(6) 1 d PDU A 1
H33A H 0.7509 -0.0721 0.5964 0.347 Uiso 0.539(6) 1 calc PR A 1
H33B H 0.7299 -0.1047 0.6241 0.347 Uiso 0.539(6) 1 calc PR A 1
C34 C 0.7399(9) -0.0019(9) 0.6209(4) 0.286(12) Uani 0.539(6) 1 d PDU A 1
H34A H 0.6955 0.0031 0.6213 0.344 Uiso 0.539(6) 1 calc PR A 1
H34B H 0.7591 0.0041 0.6381 0.344 Uiso 0.539(6) 1 calc PR A 1
C35 C 0.7962(9) 0.0420(10) 0.5796(3) 0.291(12) Uani 0.539(6) 1 d PDU A 1
H35A H 0.7565 -0.0080 0.5751 0.350 Uiso 0.539(6) 1 calc PR A 1
H35B H 0.8437 0.0456 0.5753 0.350 Uiso 0.539(6) 1 calc PR A 1
C36 C 0.7872(6) 0.0981(6) 0.5647(2) 0.164(7) Uani 0.539(6) 1 d PDU A 1
H36A H 0.7833 0.1328 0.5762 0.197 Uiso 0.539(6) 1 calc PR A 1
H36B H 0.8309 0.1265 0.5540 0.197 Uiso 0.539(6) 1 calc PR A 1
C37 C 0.7129(6) 0.0981(8) 0.5292(3) 0.160(7) Uani 0.539(6) 1 d PDU A 1
H37A H 0.7437 0.0987 0.5151 0.192 Uiso 0.539(6) 1 calc PR A 1
H37B H 0.7293 0.1496 0.5337 0.192 Uiso 0.539(6) 1 calc PR A 1
C38 C 0.6337(7) 0.0610(10) 0.5209(2) 0.183(9) Uani 0.539(6) 1 d PDU A 1
H38A H 0.6267 0.0938 0.5095 0.219 Uiso 0.539(6) 1 calc PR A 1
H38B H 0.6215 0.0154 0.5117 0.219 Uiso 0.539(6) 1 calc PR A 1
C39 C 0.5094(6) 0.0126(7) 0.5382(3) 0.187(7) Uani 0.539(6) 1 d PDU A 1
H39A H 0.5007 0.0297 0.5220 0.224 Uiso 0.539(6) 1 calc PR A 1
H39B H 0.4894 0.0300 0.5515 0.224 Uiso 0.539(6) 1 calc PR A 1
C40 C 0.4694(7) -0.0700(6) 0.53836(19) 0.177(8) Uani 0.539(6) 1 d PDU A 1
H40A H 0.4173 -0.0890 0.5338 0.212 Uiso 0.539(6) 1 calc PR A 1
H40B H 0.4914 -0.0878 0.5258 0.212 Uiso 0.539(6) 1 calc PR A 1
C41 C 0.4216(5) -0.1715(7) 0.5686(2) 0.142(6) Uani 0.539(6) 1 d PDU A 1
H41A H 0.4159 -0.2042 0.5545 0.171 Uiso 0.539(6) 1 calc PR A 1
H41B H 0.3731 -0.1766 0.5722 0.171 Uiso 0.539(6) 1 calc PR A 1
C42 C 0.4495(6) -0.1931(7) 0.59142(19) 0.100(5) Uani 0.539(6) 1 d PDU A 1
H42A H 0.4686 -0.1527 0.6037 0.120 Uiso 0.539(6) 1 calc PR A 1
H42B H 0.4083 -0.2371 0.5992 0.120 Uiso 0.539(6) 1 calc PR A 1
C43 C 0.5363(8) -0.2360(6) 0.6019(3) 0.181(8) Uani 0.539(6) 1 d PDU A 1
H43A H 0.5599 -0.2593 0.5926 0.217 Uiso 0.539(6) 1 calc PR A 1
H43B H 0.4971 -0.2741 0.6124 0.217 Uiso 0.539(6) 1 calc PR A 1
C44 C 0.5927(7) -0.1755(7) 0.6183(2) 0.135(6) Uani 0.539(6) 1 d PDU A 1
H44A H 0.5676 -0.1579 0.6296 0.162 Uiso 0.539(6) 1 calc PR A 1
H44B H 0.6177 -0.1954 0.6287 0.162 Uiso 0.539(6) 1 calc PR A 1
O3A O 0.6991(8) -0.0713(6) 0.6197(2) 0.224(9) Uani 0.461(6) 1 d PDU A -2
O4A O 0.7428(4) 0.0595(8) 0.59320(19) 0.229(8) Uani 0.461(6) 1 d PDU A -2
O5A O 0.6826(4) 0.1023(4) 0.54892(14) 0.100(3) Uani 0.461(6) 1 d PDU A -2
O6A O 0.5425(5) -0.0229(5) 0.5420(2) 0.148(5) Uani 0.461(6) 1 d PDU A -2
O7A O 0.4774(7) -0.1591(5) 0.5670(2) 0.167(5) Uani 0.461(6) 1 d PDU A -2
O8A O 0.5497(8) -0.1746(7) 0.6096(3) 0.228(8) Uani 0.461(6) 1 d PDU A -2
C40A C 0.4380(9) -0.1212(10) 0.5621(4) 0.195(11) Uani 0.461(6) 1 d PDU A -2
H40C H 0.4434 -0.0889 0.5764 0.235 Uiso 0.461(6) 1 calc PR A -2
H40D H 0.3851 -0.1571 0.5600 0.235 Uiso 0.461(6) 1 calc PR A -2
C33A C 0.7212(18) -0.0058(7) 0.6337(2) 0.312(16) Uani 0.461(6) 1 d PDU A -2
H33C H 0.7555 -0.0028 0.6469 0.374 Uiso 0.461(6) 1 calc PR A -2
H33D H 0.6773 -0.0100 0.6421 0.374 Uiso 0.461(6) 1 calc PR A -2
C34A C 0.7580(16) 0.0656(7) 0.6190(2) 0.347(18) Uani 0.461(6) 1 d PDU A -2
H34C H 0.7430 0.0993 0.6263 0.417 Uiso 0.461(6) 1 calc PR A -2
H34D H 0.8118 0.0887 0.6211 0.417 Uiso 0.461(6) 1 calc PR A -2
C35A C 0.7792(10) 0.1279(10) 0.5808(3) 0.349(19) Uani 0.461(6) 1 d PDU A -2
H35C H 0.8324 0.1453 0.5811 0.419 Uiso 0.461(6) 1 calc PR A -2
H35D H 0.7715 0.1633 0.5907 0.419 Uiso 0.461(6) 1 calc PR A -2
C36A C 0.7577(5) 0.1312(8) 0.5542(2) 0.161(7) Uani 0.461(6) 1 d PDU A -2
H36C H 0.7840 0.1833 0.5489 0.193 Uiso 0.461(6) 1 calc PR A -2
H36D H 0.7759 0.1051 0.5437 0.193 Uiso 0.461(6) 1 calc PR A -2
C37A C 0.6618(5) 0.0650(8) 0.5260(2) 0.094(4) Uani 0.461(6) 1 d PDU A -2
H37C H 0.6871 0.0362 0.5243 0.113 Uiso 0.461(6) 1 calc PR A -2
H37D H 0.6807 0.1023 0.5125 0.113 Uiso 0.461(6) 1 calc PR A -2
C38A C 0.5811(5) 0.0138(8) 0.52125(17) 0.125(5) Uani 0.461(6) 1 d PDU A -2
H38C H 0.5594 0.0425 0.5144 0.150 Uiso 0.461(6) 1 calc PR A -2
H38D H 0.5756 -0.0225 0.5085 0.150 Uiso 0.461(6) 1 calc PR A -2
C39A C 0.4681(6) -0.0756(10) 0.5386(4) 0.215(13) Uani 0.461(6) 1 d PDU A -2
H39C H 0.4630 -0.1079 0.5244 0.258 Uiso 0.461(6) 1 calc PR A -2
H39D H 0.4399 -0.0507 0.5347 0.258 Uiso 0.461(6) 1 calc PR A -2
C41A C 0.4404(7) -0.2133(9) 0.5855(3) 0.185(12) Uani 0.461(6) 1 d PDU A -2
H41C H 0.3974 -0.2566 0.5781 0.222 Uiso 0.461(6) 1 calc PR A -2
H41D H 0.4228 -0.1936 0.5989 0.222 Uiso 0.461(6) 1 calc PR A -2
C42A C 0.4933(10) -0.2355(6) 0.5962(4) 0.226(12) Uani 0.461(6) 1 d PDU A -2
H42C H 0.4668 -0.2780 0.6075 0.272 Uiso 0.461(6) 1 calc PR A -2
H42D H 0.5152 -0.2499 0.5825 0.272 Uiso 0.461(6) 1 calc PR A -2
C43A C 0.5933(11) -0.1987(7) 0.6225(5) 0.294(14) Uani 0.461(6) 1 d PDU A -2
H43C H 0.6119 -0.2215 0.6106 0.353 Uiso 0.461(6) 1 calc PR A -2
H43D H 0.5630 -0.2359 0.6351 0.353 Uiso 0.461(6) 1 calc PR A -2
C44A C 0.6570(11) -0.1337(8) 0.6350(3) 0.341(18) Uani 0.461(6) 1 d PDU A -2
H44C H 0.6376 -0.1184 0.6492 0.410 Uiso 0.461(6) 1 calc PR A -2
H44D H 0.6901 -0.1499 0.6420 0.410 Uiso 0.461(6) 1 calc PR A -2
O9 O 0.6352(3) -0.0834(2) 0.55664(9) 0.1296(15) Uani 1 1 d . . .
O10 O 0.6046(2) 0.0279(3) 0.59512(8) 0.1270(15) Uani 1 1 d . . .
O11A O 0.7563(12) -0.1529(11) 0.3105(3) 0.080(5) Uiso 0.25 1 d P B -3
O11B O 0.7539(11) -0.1827(11) 0.3383(4) 0.130(7) Uiso 0.25 1 d P C -4
O11C O 0.7027(13) -0.1510(12) 0.3108(5) 0.112(7) Uiso 0.25 1 d P D -5
O11D O 0.7368(13) -0.1481(11) 0.2943(5) 0.152(7) Uiso 0.25 1 d P E -6
O12A O 1.0098(14) 0.0430(10) 0.4601(5) 0.201(8) Uiso 0.33 1 d P F -3
O12B O 1.011(3) 0.0575(18) 0.4984(7) 0.211(10) Uiso 0.33 1 d PU G -4
O12C O 0.982(6) 0.009(7) 0.5175(8) 0.32(2) Uiso 0.33 1 d PU H -5
N1 N 0.8316(17) 0.1733(16) 0.6715(4) 0.090(5) Uani 0.50 1 d PD I -5
C45 C 0.8362(8) 0.1234(18) 0.6788(5) 0.24(2) Uani 0.50 1 d PD I -5
C46 C 0.8487(17) 0.0644(13) 0.6904(8) 0.33(3) Uani 0.50 1 d PD I -5
H46A H 0.9013 0.0807 0.6900 0.495 Uiso 0.50 1 calc PR I -5
H46B H 0.8217 0.0188 0.6808 0.495 Uiso 0.50 1 calc PR I -5
H46C H 0.8314 0.0559 0.7077 0.495 Uiso 0.50 1 calc PR I -5
C47 C 0.6786(7) 0.2796(6) 0.3339(4) 0.278(9) Uani 1 1 d . . .
H47A H 0.6875 0.2397 0.3354 0.333 Uiso 1 1 calc R . .

loop_
_atom_site_aniso_label
_atom_site_aniso_U_11
_atom_site_aniso_U_22
_atom_site_aniso_U_33
_atom_site_aniso_U_23
_atom_site_aniso_U_13
_atom_site_aniso_U_12
O1 0.079(2) 0.118(2) 0.092(2) -0.0104(18) -0.0055(17) 0.0628(19)
C1 0.058(2) 0.092(3) 0.074(3) -0.015(3) -0.002(2) 0.043(2)
C2 0.080(3) 0.103(3) 0.090(4) 0.010(3) -0.011(3) 0.054(3)
C3 0.064(3) 0.091(3) 0.083(3) 0.010(3) -0.001(2) 0.039(2)
C4 0.061(2) 0.061(2) 0.058(2) -0.0107(19) -0.0038(19) 0.0294(19)
C5 0.093(3) 0.102(3) 0.083(3) 0.018(3) 0.024(3) 0.067(3)
C6 0.084(3) 0.102(3) 0.088(3) 0.024(3) 0.028(3) 0.061(3)
C7 0.051(2) 0.053(2) 0.061(3) -0.0030(17) 0.0026(18) 0.0227(17)
C8 0.058(2) 0.067(2) 0.060(3) -0.0020(18) -0.0028(19) 0.0312(19)
C9 0.054(2) 0.065(2) 0.061(3) 0.0018(19) 0.0002(19) 0.0265(19)
C10 0.050(2) 0.054(2) 0.064(3) -0.0026(18) 0.0004(18) 0.0253(17)
C11 0.069(2) 0.057(2) 0.067(3) -0.0047(18) -0.003(2) 0.033(2)
C12 0.065(2) 0.059(2) 0.064(3) -0.0027(19) 0.006(2) 0.033(2)
C13 0.085(3) 0.084(3) 0.066(3) 0.004(2) 0.003(2) 0.052(2)
C14 0.076(3) 0.119(4) 0.066(3) 0.005(3) 0.007(2) 0.055(3)
C15 0.058(2) 0.063(2) 0.052(2) 0.0001(18) 0.0014(17) 0.032(2)
C16 0.052(2) 0.054(2) 0.063(2) -0.0015(17) -0.0031(17) 0.0256(18)
O2 0.086(2) 0.103(2) 0.086(2) -0.0012(19) 0.0006(18) 0.0105(19)
C17 0.086(3) 0.085(3) 0.058(3) 0.002(2) 0.011(2) 0.018(3)
C18 0.073(3) 0.104(4) 0.080(3) -0.003(3) -0.007(2) 0.031(3)
C19 0.085(3) 0.084(3) 0.073(3) 0.006(2) -0.001(2) 0.036(3)
C20 0.081(3) 0.077(3) 0.059(3) 0.004(2) 0.003(2) 0.032(2)
C21 0.082(3) 0.081(3) 0.084(3) 0.008(3) -0.007(2) 0.030(3)
C22 0.093(3) 0.077(3) 0.069(3) 0.001(2) -0.004(3) 0.024(3)
C23 0.078(3) 0.076(3) 0.067(3) 0.004(2) -0.002(2) 0.031(2)
C24 0.070(3) 0.072(3) 0.073(3) 0.002(2) 0.004(2) 0.033(2)
C25 0.076(3) 0.073(3) 0.070(3) -0.002(2) 0.003(2) 0.039(2)
C26 0.070(3) 0.073(3) 0.082(3) 0.001(2) 0.004(2) 0.029(2)
C27 0.087(3) 0.097(4) 0.083(4) 0.015(3) -0.014(3) 0.026(3)
C28 0.090(4) 0.094(4) 0.083(4) 0.018(3) -0.010(3) 0.022(3)
C29 0.108(4) 0.130(5) 0.117(5) 0.031(4) -0.027(4) 0.012(4)
C30 0.090(3) 0.088(3) 0.068(3) 0.009(2) 0.014(2) 0.031(3)
C31 0.069(3) 0.074(3) 0.086(3) 0.006(2) 0.002(2) 0.033(2)
C32 0.075(3) 0.078(3) 0.090(3) -0.003(2) -0.003(2) 0.040(3)
O3 0.223(11) 0.261(13) 0.184(11) 0.106(10) -0.002(9) 0.181(10)
O4 0.272(19) 0.50(3) 0.34(3) 0.01(2) 0.123(18) 0.234(19)
O5 0.166(9) 0.084(6) 0.349(17) 0.034(8) 0.155(11) 0.059(6)
O6 0.174(11) 0.220(13) 0.192(12) 0.035(9) 0.016(9) 0.128(11)
O7 0.116(8) 0.278(16) 0.090(6) -0.023(8) 0.013(6) 0.084(9)
O8 0.114(7) 0.183(10) 0.112(8) 0.065(7) -0.003(6) 0.019(7)
C33 0.26(2) 0.40(3) 0.27(2) 0.04(2) -0.08(2) 0.21(2)
C34 0.24(2) 0.43(3) 0.34(3) 0.02(2) 0.076(19) 0.28(2)
C35 0.122(12) 0.37(2) 0.40(3) -0.05(2) 0.035(17) 0.137(15)
C36 0.078(8) 0.121(10) 0.30(2) 0.014(11) 0.091(11) 0.057(8)
C37 0.100(9) 0.116(10) 0.274(19) 0.109(12) 0.084(12) 0.062(8)
C38 0.166(17) 0.090(10) 0.30(2) 0.060(12) 0.006(16) 0.069(11)
C39 0.250(17) 0.249(17) 0.165(13) -0.056(12) -0.080(12) 0.203(16)
C40 0.269(19) 0.265(19) 0.120(11) -0.115(11) -0.133(12) 0.228(16)
C41 0.082(8) 0.239(18) 0.125(11) -0.056(12) -0.018(8) 0.095(10)
C42 0.091(7) 0.085(8) 0.090(8) -0.020(7) 0.027(6) 0.019(6)
C43 0.208(15) 0.196(16) 0.157(14) 0.019(12) -0.066(12) 0.115(12)
C44 0.246(15) 0.143(10) 0.089(9) 0.050(8) 0.015(10) 0.151(11)
O3A 0.256(16) 0.317(19) 0.215(15) -0.201(15) -0.126(13) 0.232(16)
O4A 0.020(4) 0.46(2) 0.114(8) 0.079(10) 0.001(4) 0.052(7)
O5A 0.109(6) 0.085(5) 0.106(7) 0.016(4) 0.023(5) 0.048(5)
O6A 0.135(8) 0.079(6) 0.183(11) -0.047(7) -0.059(8) 0.019(6)
O7A 0.187(12) 0.094(7) 0.206(13) -0.035(8) 0.025(10) 0.060(8)
O8A 0.45(3) 0.227(14) 0.152(13) 0.021(11) 0.039(16) 0.282(17)
C40A 0.166(19) 0.129(14) 0.32(3) -0.005(16) 0.053(18) 0.096(14)
C33A 0.23(2) 0.44(3) 0.27(3) 0.04(2) -0.05(2) 0.18(2)
C34A 0.142(18) 0.52(3) 0.29(3) 0.10(3) 0.06(2) 0.10(2)
C35A 0.122(16) 0.41(3) 0.21(2) 0.04(2) -0.015(16) -0.093(19)
C36A 0.060(8) 0.178(15) 0.227(18) 0.105(13) 0.026(9) 0.046(9)
C37A 0.119(12) 0.113(11) 0.085(9) 0.020(8) 0.035(8) 0.083(10)
C38A 0.149(13) 0.202(15) 0.031(6) -0.018(8) -0.029(7) 0.093(11)
C39A 0.115(15) 0.19(2) 0.30(3) 0.03(2) 0.032(18) 0.044(15)
C41A 0.27(2) 0.087(12) 0.155(19) -0.003(12) 0.122(17) 0.058(13)
C42A 0.42(3) 0.112(14) 0.132(17) 0.067(12) 0.05(2) 0.124(17)
C43A 0.37(3) 0.33(3) 0.32(3) -0.08(2) -0.02(2) 0.28(2)
C44A 0.35(3) 0.36(3) 0.34(3) -0.12(3) 0.03(3) 0.19(3)
O9 0.175(4) 0.114(3) 0.142(4) 0.020(2) 0.007(3) 0.104(3)
O10 0.141(3) 0.191(4) 0.099(3) 0.013(3) 0.023(2) 0.120(3)
N1 0.072(6) 0.122(11) 0.087(15) 0.003(12) 0.022(12) 0.056(6)
C45 0.044(8) 0.51(6) 0.124(19) 0.11(3) 0.030(10) 0.11(2)
C46 0.18(2) 0.16(2) 0.59(9) -0.13(4) 0.09(3) 0.03(2)
C47 0.111(6) 0.092(8) 0.63(3) -0.032(9) -0.083(8) 0.047(5)

loop_
_atom_type_symbol
_atom_type_description
_atom_type_scat_dispersion_real
_atom_type_scat_dispersion_imag
_atom_type_scat_source
C C 0.0033 0.0016 'International Tables Vol C Tables 4.2.6.8 and 6.1.1.4'
H H 0.0000 0.0000 'International Tables Vol C Tables 4.2.6.8 and 6.1.1.4'
N N 0.0061 0.0033 'International Tables Vol C Tables 4.2.6.8 and 6.1.1.4'
O O 0.0106 0.0060 'International Tables Vol C Tables 4.2.6.8 and 6.1.1.4'

loop_
_geom_angle_atom_site_label_1
_geom_angle_atom_site_label_2
_geom_angle_atom_site_label_3
_geom_angle
_geom_angle_site_symmetry_1
_geom_angle_site_symmetry_3
C1 O1 H1A 109.5 . .
C6 C1 O1 124.2(4) . .
C6 C1 C2 118.8(4) . .
O1 C1 C2 117.0(4) . .
C3 C2 C1 120.8(4) . .
C3 C2 H2B 119.6 . .
C1 C2 H2B 119.6 . .
C2 C3 C4 120.9(4) . .
C2 C3 H3A 119.5 . .
C4 C3 H3A 119.5 . .
C5 C4 C3 115.6(4) . .
C5 C4 C7 121.9(4) . .
C3 C4 C7 122.4(4) . .
C6 C5 C4 122.4(4) . .
C6 C5 H5A 118.8 . .
C4 C5 H5A 118.8 . .
C1 C6 C5 121.4(4) . .
C1 C6 H6A 119.3 . .
C5 C6 H6A 119.3 . .
C8 C7 C12 117.2(3) . .
C8 C7 C4 121.7(3) . .
C12 C7 C4 121.1(3) . .
C9 C8 C7 122.5(4) . .
C9 C8 H8A 118.7 . .
C7 C8 H8A 118.7 . .
C8 C9 C10 119.3(4) . .
C8 C9 C14 120.2(4) . .
C10 C9 C14 120.5(4) . .
C9 C10 C11 119.9(3) . .
C9 C10 C15 121.4(3) . .
C11 C10 C15 118.7(3) . .
C12 C11 C10 119.2(4) . .
C12 C11 C13 119.8(4) . .
C10 C11 C13 121.0(4) . .
C11 C12 C7 121.9(4) . .
C11 C12 H12A 119.0 . .
C7 C12 H12A 119.0 . .
C11 C13 H13A 109.5 . .
C11 C13 H13B 109.5 . .
H13A C13 H13B 109.5 . .
C11 C13 H13C 109.5 . .
H13A C13 H13C 109.5 . .
H13B C13 H13C 109.5 . .
C9 C14 H14A 109.5 . .
C9 C14 H14B 109.5 . .
H14A C14 H14B 109.5 . .
C9 C14 H14C 109.5 . .
H14A C14 H14C 109.5 . .
H14B C14 H14C 109.5 . .
C16 C15 C16 118.5(4) . 3_765
C16 C15 C10 120.6(3) . .
C16 C15 C10 120.8(3) 3_765 .
C15 C16 C15 121.5(4) . 2_645
C15 C16 H16A 119.3 . .
C15 C16 H16A 119.3 2_645 .
C17 O2 H2A 109.5 . .
O2 C17 C22 122.5(5) . .
O2 C17 C18 117.8(5) . .
C22 C17 C18 119.8(4) . .
C17 C18 C19 119.9(5) . .
C17 C18 H18A 120.1 . .
C19 C18 H18A 120.1 . .
C20 C19 C18 121.4(5) . .
C20 C19 H19A 119.3 . .
C18 C19 H19A 119.3 . .
C21 C20 C19 117.7(4) . .
C21 C20 C23 121.2(4) . .
C19 C20 C23 121.1(4) . .
C20 C21 C22 122.1(5) . .
C20 C21 H21A 119.0 . .
C22 C21 H21A 119.0 . .
C17 C22 C21 119.2(5) . .
C17 C22 H22A 120.4 . .
C21 C22 H22A 120.4 . .
C28 C23 C24 116.8(4) . .
C28 C23 C20 121.7(4) . .
C24 C23 C20 121.5(4) . .
C23 C24 C25 122.6(4) . .
C23 C24 H24A 118.7 . .
C25 C24 H24A 118.7 . .
C24 C25 C26 118.5(4) . .
C24 C25 C30 119.3(4) . .
C26 C25 C30 122.1(4) . .
C25 C26 C27 120.0(4) . .
C25 C26 C31 120.3(4) . .
C27 C26 C31 119.7(4) . .
C28 C27 C26 117.6(5) . .
C28 C27 C29 122.0(5) . .
C26 C27 C29 120.5(5) . .
C27 C28 C23 124.5(5) . .
C27 C28 H28A 117.7 . .
C23 C28 H28A 117.7 . .
C27 C29 H29A 109.5 . .
C27 C29 H29B 109.5 . .
H29A C29 H29B 109.5 . .
C27 C29 H29C 109.5 . .
H29A C29 H29C 109.5 . .
H29B C29 H29C 109.5 . .
C25 C30 H30A 109.5 . .
C25 C30 H30B 109.5 . .
H30A C30 H30B 109.5 . .
C25 C30 H30C 109.5 . .
H30A C30 H30C 109.5 . .
H30B C30 H30C 109.5 . .
C32 C31 C32 119.0(4) 2_545 .
C32 C31 C26 120.8(4) 2_545 .
C32 C31 C26 120.1(4) . .
C31 C32 C31 120.9(4) 3_655 .
C31 C32 H32A 119.5 3_655 .
C31 C32 H32A 119.5 . .
C44 O3 C33 122.3(8) . .
C35 O4 C34 121.5(9) . .
C37 O5 C36 121.8(7) . .
C39 O6 C38 120.3(8) . .
C40 O7 C41 119.2(8) . .
C42 O8 C43 123.3(9) . .
O3 C33 C34 109.9(9) . .
O3 C33 H33A 109.7 . .
C34 C33 H33A 109.7 . .
O3 C33 H33B 109.7 . .
C34 C33 H33B 109.7 . .
H33A C33 H33B 108.2 . .
O4 C34 C33 109.9(8) . .
O4 C34 H34A 109.7 . .
C33 C34 H34A 109.7 . .
O4 C34 H34B 109.7 . .
C33 C34 H34B 109.7 . .
H34A C34 H34B 108.2 . .
O4 C35 C36 111.0(9) . .
O4 C35 H35A 109.4 . .
C36 C35 H35A 109.4 . .
O4 C35 H35B 109.4 . .
C36 C35 H35B 109.4 . .
H35A C35 H35B 108.0 . .
O5 C36 C35 110.3(8) . .
O5 C36 H36A 109.6 . .
C35 C36 H36A 109.6 . .
O5 C36 H36B 109.6 . .
C35 C36 H36B 109.6 . .
H36A C36 H36B 108.1 . .
O5 C37 C38 112.3(7) . .
O5 C37 H37A 109.1 . .
C38 C37 H37A 109.1 . .
O5 C37 H37B 109.1 . .
C38 C37 H37B 109.1 . .
H37A C37 H37B 107.9 . .
O6 C38 C37 110.8(7) . .
O6 C38 H38A 109.5 . .
C37 C38 H38A 109.5 . .
O6 C38 H38B 109.5 . .
C37 C38 H38B 109.5 . .
H38A C38 H38B 108.1 . .
O6 C39 C40 112.5(8) . .
O6 C39 H39A 109.1 . .
C40 C39 H39A 109.1 . .
O6 C39 H39B 109.1 . .
C40 C39 H39B 109.1 . .
H39A C39 H39B 107.8 . .
O7 C40 C39 110.7(7) . .
O7 C40 H40A 109.5 . .
C39 C40 H40A 109.5 . .
O7 C40 H40B 109.5 . .
C39 C40 H40B 109.5 . .
H40A C40 H40B 108.1 . .
O7 C41 C42 108.9(7) . .
O7 C41 H41A 109.9 . .
C42 C41 H41A 109.9 . .
O7 C41 H41B 109.9 . .
C42 C41 H41B 109.9 . .
H41A C41 H41B 108.3 . .
O8 C42 C41 111.0(7) . .
O8 C42 H42A 109.4 . .
C41 C42 H42A 109.4 . .
O8 C42 H42B 109.4 . .
C41 C42 H42B 109.4 . .
H42A C42 H42B 108.0 . .
O8 C43 C44 110.9(7) . .
O8 C43 H43A 109.5 . .
C44 C43 H43A 109.5 . .
O8 C43 H43B 109.5 . .
C44 C43 H43B 109.5 . .
H43A C43 H43B 108.1 . .
O3 C44 C43 111.9(8) . .
O3 C44 H44A 109.2 . .
C43 C44 H44A 109.2 . .
O3 C44 H44B 109.2 . .
C43 C44 H44B 109.2 . .
H44A C44 H44B 107.9 . .
C44A O3A C33A 109.7(8) . .
C34A O4A C35A 112.6(7) . .
C37A O5A C36A 112.7(7) . .
C38A O6A C39A 116.7(8) . .
C41A O7A C40A 109.9(7) . .
C43A O8A C42A 108.6(7) . .
O7A C40A C39A 109.3(8) . .
O7A C40A H40C 109.8 . .
C39A C40A H40C 109.8 . .
O7A C40A H40D 109.8 . .
C39A C40A H40D 109.8 . .
H40C C40A H40D 108.3 . .
O3A C33A C34A 115.9(7) . .
O3A C33A H33C 108.3 . .
C34A C33A H33C 108.3 . .
O3A C33A H33D 108.3 . .
C34A C33A H33D 108.3 . .
H33C C33A H33D 107.4 . .
O4A C34A C33A 116.1(7) . .
O4A C34A H34C 108.3 . .
C33A C34A H34C 108.3 . .
O4A C34A H34D 108.3 . .
C33A C34A H34D 108.3 . .
H34C C34A H34D 107.4 . .
O4A C35A C36A 118.0(9) . .
O4A C35A H35C 107.8 . .
C36A C35A H35C 107.8 . .
O4A C35A H35D 107.8 . .
C36A C35A H35D 107.8 . .
H35C C35A H35D 107.2 . .
O5A C36A C35A 117.8(8) . .
O5A C36A H36C 107.9 . .
C35A C36A H36C 107.9 . .
O5A C36A H36D 107.9 . .
C35A C36A H36D 107.9 . .
H36C C36A H36D 107.2 . .
O5A C37A C38A 118.0(7) . .
O5A C37A H37C 107.8 . .
C38A C37A H37C 107.8 . .
O5A C37A H37D 107.8 . .
C38A C37A H37D 107.8 . .
H37C C37A H37D 107.1 . .
O6A C38A C37A 113.8(7) . .
O6A C38A H38C 108.8 . .
C37A C38A H38C 108.8 . .
O6A C38A H38D 108.8 . .
C37A C38A H38D 108.8 . .
H38C C38A H38D 107.7 . .
O6A C39A C40A 109.7(8) . .
O6A C39A H39C 109.7 . .
C40A C39A H39C 109.7 . .
O6A C39A H39D 109.7 . .
C40A C39A H39D 109.7 . .
H39C C39A H39D 108.2 . .
O7A C41A C42A 108.6(8) . .
O7A C41A H41C 110.0 . .
C42A C41A H41C 110.0 . .
O7A C41A H41D 110.0 . .
C42A C41A H41D 110.0 . .
H41C C41A H41D 108.3 . .
O8A C42A C41A 108.8(8) . .
O8A C42A H42C 109.9 . .
C41A C42A H42C 109.9 . .
O8A C42A H42D 109.9 . .
C41A C42A H42D 109.9 . .
H42C C42A H42D 108.3 . .
O8A C43A C44A 109.3(8) . .
O8A C43A H43C 109.8 . .
C44A C43A H43C 109.8 . .
O8A C43A H43D 109.8 . .
C44A C43A H43D 109.8 . .
H43C C43A H43D 108.3 . .
O3A C44A C43A 116.1(9) . .
O3A C44A H44C 108.3 . .
C43A C44A H44C 108.3 . .
O3A C44A H44D 108.3 . .
C43A C44A H44D 108.3 . .
H44C C44A H44D 107.4 . .
N1 C45 C46 174(4) . .
C45 C46 H46A 109.5 . .
C45 C46 H46B 109.5 . .
H46A C46 H46B 109.5 . .
C45 C46 H46C 109.5 . .
H46A C46 H46C 109.5 . .
H46B C46 H46C 109.5 . .
C47 C47 C47 119.8(3) 17 18_545
C47 C47 H47A 120.1 17 .
C47 C47 H47A 120.1 18_545 .

loop_
_geom_bond_atom_site_label_1
_geom_bond_atom_site_label_2
_geom_bond_distance
_geom_bond_site_symmetry_2
O1 C1 1.370(5) .
O1 H1A 0.8400 .
C1 C6 1.329(6) .
C1 C2 1.393(7) .
C2 C3 1.380(6) .
C2 H2B 0.9500 .
C3 C4 1.409(6) .
C3 H3A 0.9500 .
C4 C5 1.388(6) .
C4 C7 1.474(5) .
C5 C6 1.379(6) .
C5 H5A 0.9500 .
C6 H6A 0.9500 .
C7 C8 1.398(5) .
C7 C12 1.399(5) .
C8 C9 1.380(5) .
C8 H8A 0.9500 .
C9 C10 1.393(5) .
C9 C14 1.508(6) .
C10 C11 1.410(5) .
C10 C15 1.503(5) .
C11 C12 1.385(5) .
C11 C13 1.521(6) .
C12 H12A 0.9500 .
C13 H13A 0.9800 .
C13 H13B 0.9800 .
C13 H13C 0.9800 .
C14 H14A 0.9800 .
C14 H14B 0.9800 .
C14 H14C 0.9800 .
C15 C16 1.377(5) .
C15 C16 1.400(5) 3_765
C16 C15 1.400(5) 2_645
C16 H16A 0.9500 .
O2 C17 1.359(6) .
O2 H2A 0.8400 .
C17 C22 1.361(7) .
C17 C18 1.384(7) .
C18 C19 1.396(7) .
C18 H18A 0.9500 .
C19 C20 1.373(6) .
C19 H19A 0.9500 .
C20 C21 1.367(6) .
C20 C23 1.501(6) .
C21 C22 1.411(7) .
C21 H21A 0.9500 .
C22 H22A 0.9500 .
C23 C28 1.375(7) .
C23 C24 1.379(6) .
C24 C25 1.392(6) .
C24 H24A 0.9500 .
C25 C26 1.396(6) .
C25 C30 1.510(6) .
C26 C27 1.418(7) .
C26 C31 1.500(6) .
C27 C28 1.364(7) .
C27 C29 1.503(7) .
C28 H28A 0.9500 .
C29 H29A 0.9800 .
C29 H29B 0.9800 .
C29 H29C 0.9800 .
C30 H30A 0.9800 .
C30 H30B 0.9800 .
C30 H30C 0.9800 .
C31 C32 1.375(6) 2_545
C31 C32 1.406(6) .
C32 C31 1.375(6) 3_655
C32 H32A 0.9500 .
O3 C44 1.393(7) .
O3 C33 1.418(7) .
O4 C35 1.410(7) .
O4 C34 1.417(7) .
O5 C37 1.399(6) .
O5 C36 1.422(7) .
O6 C39 1.416(7) .
O6 C38 1.424(7) .
O7 C40 1.420(7) .
O7 C41 1.436(7) .
O8 C42 1.401(7) .
O8 C43 1.410(7) .
C33 C34 1.519(7) .
C33 H33A 0.9900 .
C33 H33B 0.9900 .
C34 H34A 0.9900 .
C34 H34B 0.9900 .
C35 C36 1.513(7) .
C35 H35A 0.9900 .
C35 H35B 0.9900 .
C36 H36A 0.9900 .
C36 H36B 0.9900 .
C37 C38 1.510(7) .
C37 H37A 0.9900 .
C37 H37B 0.9900 .
C38 H38A 0.9900 .
C38 H38B 0.9900 .
C39 C40 1.504(7) .
C39 H39A 0.9900 .
C39 H39B 0.9900 .
C40 H40A 0.9900 .
C40 H40B 0.9900 .
C41 C42 1.520(7) .
C41 H41A 0.9900 .
C41 H41B 0.9900 .
C42 H42A 0.9900 .
C42 H42B 0.9900 .
C43 C44 1.515(7) .
C43 H43A 0.9900 .
C43 H43B 0.9900 .
C44 H44A 0.9900 .
C44 H44B 0.9900 .
O3A C44A 1.422(8) .
O3A C33A 1.428(7) .
O4A C34A 1.410(7) .
O4A C35A 1.413(7) .
O5A C37A 1.408(7) .
O5A C36A 1.408(7) .
O6A C38A 1.367(7) .
O6A C39A 1.406(7) .
O7A C41A 1.416(7) .
O7A C40A 1.433(7) .
O8A C43A 1.429(7) .
O8A C42A 1.430(7) .
C40A C39A 1.520(7) .
C40A H40C 0.9900 .
C40A H40D 0.9900 .
C33A C34A 1.524(7) .
C33A H33C 0.9900 .
C33A H33D 0.9900 .
C34A H34C 0.9900 .
C34A H34D 0.9900 .
C35A C36A 1.511(7) .
C35A H35C 0.9900 .
C35A H35D 0.9900 .
C36A H36C 0.9900 .
C36A H36D 0.9900 .
C37A C38A 1.510(7) .
C37A H37C 0.9900 .
C37A H37D 0.9900 .
C38A H38C 0.9900 .
C38A H38D 0.9900 .
C39A H39C 0.9900 .
C39A H39D 0.9900 .
C41A C42A 1.516(7) .
C41A H41C 0.9900 .
C41A H41D 0.9900 .
C42A H42C 0.9900 .
C42A H42D 0.9900 .
C43A C44A 1.512(7) .
C43A H43C 0.9900 .
C43A H43D 0.9900 .
C44A H44C 0.9900 .
C44A H44D 0.9900 .
N1 C45 1.169(7) .
C45 C46 1.523(6) .
C46 H46A 0.9800 .
C46 H46B 0.9800 .
C46 H46C 0.9800 .
C47 C47 1.275(8) 17
C47 C47 1.276(8) 18_545
C47 H47A 0.9500 .

loop_
_geom_torsion_atom_site_label_1
_geom_torsion_atom_site_label_2
_geom_torsion_atom_site_label_3
_geom_torsion_atom_site_label_4
_geom_torsion
_geom_torsion_site_symmetry_1
_geom_torsion_site_symmetry_4
C6 C1 C2 C3 1.6(7) . .
O1 C1 C2 C3 179.4(4) . .
C1 C2 C3 C4 -0.9(7) . .
C2 C3 C4 C5 0.4(6) . .
C2 C3 C4 C7 -178.1(4) . .
C3 C4 C5 C6 -0.5(7) . .
C7 C4 C5 C6 177.9(4) . .
O1 C1 C6 C5 -179.4(4) . .
C2 C1 C6 C5 -1.7(7) . .
C4 C5 C6 C1 1.2(8) . .
C5 C4 C7 C8 150.0(4) . .
C3 C4 C7 C8 -31.7(5) . .
C5 C4 C7 C12 -31.1(5) . .
C3 C4 C7 C12 147.2(4) . .
C12 C7 C8 C9 1.2(5) . .
C4 C7 C8 C9 -179.9(3) . .
C7 C8 C9 C10 0.7(6) . .
C7 C8 C9 C14 -178.8(4) . .
C8 C9 C10 C11 -2.0(5) . .
C14 C9 C10 C11 177.4(4) . .
C8 C9 C10 C15 176.7(3) . .
C14 C9 C10 C15 -3.9(5) . .
C9 C10 C11 C12 1.5(5) . .
C15 C10 C11 C12 -177.3(3) . .
C9 C10 C11 C13 -175.9(3) . .
C15 C10 C11 C13 5.4(5) . .
C10 C11 C12 C7 0.5(5) . .
C13 C11 C12 C7 177.9(4) . .
C8 C7 C12 C11 -1.8(5) . .
C4 C7 C12 C11 179.3(3) . .
C9 C10 C15 C16 -99.5(4) . .
C11 C10 C15 C16 79.2(4) . .
C9 C10 C15 C16 83.4(5) . 3_765
C11 C10 C15 C16 -97.8(4) . 3_765
C16 C15 C16 C15 -0.3(7) 3_765 2_645
C10 C15 C16 C15 -177.4(3) . 2_645
O2 C17 C18 C19 -178.6(4) . .
C22 C17 C18 C19 0.7(7) . .
C17 C18 C19 C20 -0.7(7) . .
C18 C19 C20 C21 0.9(7) . .
C18 C19 C20 C23 -179.8(4) . .
C19 C20 C21 C22 -1.1(7) . .
C23 C20 C21 C22 179.6(4) . .
O2 C17 C22 C21 178.4(4) . .
C18 C17 C22 C21 -0.9(7) . .
C20 C21 C22 C17 1.1(7) . .
C21 C20 C23 C28 31.7(7) . .
C19 C20 C23 C28 -147.6(5) . .
C21 C20 C23 C24 -148.3(5) . .
C19 C20 C23 C24 32.4(7) . .
C28 C23 C24 C25 1.8(7) . .
C20 C23 C24 C25 -178.2(4) . .
C23 C24 C25 C26 -1.6(6) . .
C23 C24 C25 C30 -179.4(4) . .
C24 C25 C26 C27 0.7(7) . .
C30 C25 C26 C27 178.5(5) . .
C24 C25 C26 C31 -179.8(4) . .
C30 C25 C26 C31 -2.1(6) . .
C25 C26 C27 C28 -0.1(8) . .
C31 C26 C27 C28 -179.5(5) . .
C25 C26 C27 C29 179.6(6) . .
C31 C26 C27 C29 0.2(8) . .
C26 C27 C28 C23 0.3(9) . .
C29 C27 C28 C23 -179.4(6) . .
C24 C23 C28 C27 -1.1(8) . .
C20 C23 C28 C27 178.9(5) . .
C25 C26 C31 C32 112.3(5) . 2_545
C27 C26 C31 C32 -68.2(6) . 2_545
C25 C26 C31 C32 -70.7(6) . .
C27 C26 C31 C32 108.7(6) . .
C32 C31 C32 C31 -3.1(10) 2_545 3_655
C26 C31 C32 C31 179.9(3) . 3_655
C44 O3 C33 C34 -107.8(15) . .
C35 O4 C34 C33 32(2) . .
O3 C33 C34 O4 -117.8(15) . .
C34 O4 C35 C36 120.3(19) . .
C37 O5 C36 C35 -161.7(12) . .
O4 C35 C36 O5 -118.7(12) . .
C36 O5 C37 C38 -162.2(12) . .
C39 O6 C38 C37 176.1(12) . .
O5 C37 C38 O6 45(2) . .
C38 O6 C39 C40 91.7(16) . .
C41 O7 C40 C39 161.3(11) . .
O6 C39 C40 O7 65.8(14) . .
C40 O7 C41 C42 164.2(11) . .
C43 O8 C42 C41 -173.8(10) . .
O7 C41 C42 O8 -77.6(13) . .
C42 O8 C43 C44 -79.9(16) . .
C33 O3 C44 C43 -141.8(13) . .
O8 C43 C44 O3 -52.6(16) . .
C41A O7A C40A C39A -167.6(13) . .
C44A O3A C33A C34A -172(2) . .
C35A O4A C34A C33A -180(3) . .
O3A C33A C34A O4A 23(4) . .
C34A O4A C35A C36A -170(2) . .
C37A O5A C36A C35A -141.6(16) . .
O4A C35A C36A O5A 52(3) . .
C36A O5A C37A C38A 163.1(13) . .
C39A O6A C38A C37A -175.4(16) . .
O5A C37A C38A O6A -35(2) . .
C38A O6A C39A C40A 168.8(16) . .
O7A C40A C39A O6A -62(2) . .
C40A O7A C41A C42A -162.4(13) . .
C43A O8A C42A C41A 171.8(17) . .
O7A C41A C42A O8A 67(2) . .
C42A O8A C43A C44A 175.4(17) . .
C33A O3A C44A C43A 143(2) . .
O8A C43A C44A O3A -51(3) . .
